data_7021930
loop_
_publ_author_name
'Mitra, Joyee'
'Pal, Kuntal'
'Sarkar, Sabyasachi'

_publ_section_title
;
 Second order non-linear optical activity of arsenic and antimony
 dithiolene complexes.
;
_journal_issue 38
_journal_name_full 'Dalton transactions (Cambridge, England : 2003)'
_journal_page_first 13905
_journal_page_last 13911
_journal_paper_doi 10.1039/c3dt51585k
_journal_volume 42
_journal_year 2013
_chemical_formula_moiety 'C24 H20 P, C8 N4 S4 Sb'
_chemical_formula_sum 'C32 H20 N4 P S4 Sb'
_chemical_formula_weight 741.48
_chemical_name_systematic
;
?
;
_space_group_IT_number 18
_symmetry_cell_setting orthorhombic
_symmetry_space_group_name_Hall 'P 2 2ab'
_symmetry_space_group_name_H-M 'P 21 21 2'
_atom_sites_solution_hydrogens geom
_atom_sites_solution_primary direct
_atom_sites_solution_secondary difmap
_audit_creation_method SHELXL-97
_cell_angle_alpha 90.000(5)
_cell_angle_beta 90.000(5)
_cell_angle_gamma 90.000(5)
_cell_formula_units_Z 2
_cell_length_a 12.843(5)
_cell_length_b 17.361(5)
_cell_length_c 7.026(5)
_cell_measurement_temperature 100(2)
_cell_volume 1566.6(13)
_computing_cell_refinement 'SAINT 6.45 ( Bruker, 2003)'
_computing_data_collection 'SMART 5.628 (Bruker, 2003)'
_computing_data_reduction 'SAINT 6.45 ( Bruker, 2003)'
_computing_molecular_graphics 'Diamond 3.1e, Ortep'
_computing_structure_refinement 'SHELXL-97 (Sheldrick, 1997)'
_computing_structure_solution SIR-97
_diffrn_ambient_temperature 100(2)
_diffrn_measured_fraction_theta_full 0.993
_diffrn_measured_fraction_theta_max 0.993
_diffrn_measurement_method /w-scans
_diffrn_radiation_monochromator graphite
_diffrn_radiation_source 'fine-focus sealed tube'
_diffrn_radiation_type MoK\a
_diffrn_radiation_wavelength 0.71069
_diffrn_reflns_av_R_equivalents 0.0395
_diffrn_reflns_av_sigmaI/netI 0.0479
_diffrn_reflns_limit_h_max 17
_diffrn_reflns_limit_h_min -17
_diffrn_reflns_limit_k_max 16
_diffrn_reflns_limit_k_min -23
_diffrn_reflns_limit_l_max 9
_diffrn_reflns_limit_l_min -9
_diffrn_reflns_number 10253
_diffrn_reflns_theta_full 28.34
_diffrn_reflns_theta_max 28.34
_diffrn_reflns_theta_min 2.83
_exptl_absorpt_coefficient_mu 1.228
_exptl_absorpt_correction_T_max 0.969
_exptl_absorpt_correction_T_min 0.948
_exptl_absorpt_correction_type empirical
_exptl_crystal_colour yellow
_exptl_crystal_density_diffrn 1.572
_exptl_crystal_density_method 'not measured'
_exptl_crystal_description block
_exptl_crystal_F_000 740
_exptl_crystal_size_max 0.04
_exptl_crystal_size_mid 0.02
_exptl_crystal_size_min 0.02
_refine_diff_density_max 1.240
_refine_diff_density_min -0.861
_refine_diff_density_rms 0.161
_refine_ls_abs_structure_details 'Flack H D (1983), Acta Cryst. A39, 876-881'
_refine_ls_abs_structure_Flack 1.03(4)
_refine_ls_extinction_method none
_refine_ls_goodness_of_fit_ref 1.188
_refine_ls_hydrogen_treatment constr
_refine_ls_matrix_type full
_refine_ls_number_parameters 191
_refine_ls_number_reflns 3872
_refine_ls_number_restraints 0
_refine_ls_restrained_S_all 1.188
_refine_ls_R_factor_all 0.0631
_refine_ls_R_factor_gt 0.0420
_refine_ls_shift/su_max 0.000
_refine_ls_shift/su_mean 0.000
_refine_ls_structure_factor_coef Fsqd
_refine_ls_weighting_details 'calc w=1/[\s^2^(Fo^2^)+(0.0127P)^2^+10.5106P] where P=(Fo^2^+2Fc^2^)/3'
_refine_ls_weighting_scheme calc
_refine_ls_wR_factor_gt 0.0878
_refine_ls_wR_factor_ref 0.1273
_reflns_number_gt 3473
_reflns_number_total 3872
_reflns_threshold_expression >2sigma(I)
_cod_data_source_file c3dt51585k.txt
_cod_data_source_block Sb(mnt)2
_cod_depositor_comments
;
The following automatic conversions were performed:

'_exptl_absorpt_correction_type' value 'Empirical' changed to
'empirical' according to
/home/saulius/struct/CIF-dictionaries/cif_core.dic dictionary named
'cif_core.dic' version 2.4.2 from 2011-04-26.

Automatic conversion script
Id: cif_fix_values 1891 2012-01-12 08:04:46Z andrius 
;
_cod_original_sg_symbol_H-M P21212
_cod_database_code 7021930

loop_
_symmetry_equiv_pos_as_xyz
'x, y, z'
'-x, -y, z'
'x+1/2, -y+1/2, -z'
'-x+1/2, y+1/2, -z'

loop_
_atom_site_label
_atom_site_type_symbol
_atom_site_fract_x
_atom_site_fract_y
_atom_site_fract_z
_atom_site_U_iso_or_equiv
_atom_site_adp_type
_atom_site_occupancy
_atom_site_symmetry_multiplicity
_atom_site_calc_flag
_atom_site_refinement_flags
Sb1 Sb 0.0000 0.5000 0.81618(7) 0.02135(14) Uani 1 2 d S
P1 P -0.5000 0.5000 0.8590(2) 0.0175(3) Uani 1 2 d S
S1 S -0.10828(13) 0.57485(11) 1.0384(3) 0.0346(4) Uani 1 1 d .
S2 S 0.13708(12) 0.60949(9) 0.8863(3) 0.0264(3) Uani 1 1 d .
N1 N -0.1058(5) 0.7214(3) 1.4074(9) 0.0351(14) Uani 1 1 d .
N2 N 0.1853(5) 0.7617(3) 1.2385(10) 0.0354(15) Uani 1 1 d .
C1 C 0.0764(5) 0.6555(4) 1.0765(9) 0.0220(12) Uani 1 1 d .
C2 C -0.0223(5) 0.6429(4) 1.1346(9) 0.0252(14) Uani 1 1 d .
C3 C -0.0673(5) 0.6864(4) 1.2852(10) 0.0275(14) Uani 1 1 d .
C4 C 0.1359(5) 0.7155(3) 1.1694(10) 0.0257(13) Uani 1 1 d .
C5 C -0.4831(4) 0.5821(3) 1.0099(8) 0.0187(12) Uani 1 1 d .
C6 C -0.5603(5) 0.6381(4) 1.0303(9) 0.0221(12) Uani 1 1 d .
H6 H -0.6211 0.6350 0.9590 0.027 Uiso 1 1 calc R
C7 C -0.5457(5) 0.6987(3) 1.1580(10) 0.0243(13) Uani 1 1 d .
H7 H -0.5967 0.7364 1.1716 0.029 Uiso 1 1 calc R
C8 C -0.4548(5) 0.7027(4) 1.2644(10) 0.0242(13) Uani 1 1 d .
H8 H -0.4450 0.7431 1.3495 0.029 Uiso 1 1 calc R
C9 C -0.3784(5) 0.6466(4) 1.2446(9) 0.0261(13) Uani 1 1 d .
H9 H -0.3176 0.6496 1.3163 0.031 Uiso 1 1 calc R
C10 C -0.3923(5) 0.5865(3) 1.1193(9) 0.0231(12) Uani 1 1 d .
H10 H -0.3412 0.5488 1.1074 0.028 Uiso 1 1 calc R
C11 C -0.3890(4) 0.4880(4) 0.7065(8) 0.0210(12) Uani 1 1 d .
C12 C -0.3822(5) 0.4186(4) 0.6015(9) 0.0226(12) Uani 1 1 d .
H12 H -0.4324 0.3804 0.6156 0.027 Uiso 1 1 calc R
C13 C -0.2993(5) 0.4083(4) 0.4771(10) 0.0287(14) Uani 1 1 d .
H13 H -0.2939 0.3630 0.4071 0.034 Uiso 1 1 calc R
C14 C -0.2250(5) 0.4651(4) 0.4569(10) 0.0259(13) Uani 1 1 d .
H14 H -0.1688 0.4572 0.3758 0.031 Uiso 1 1 calc R
C15 C -0.2334(5) 0.5340(4) 0.5565(10) 0.0258(13) Uani 1 1 d .
H15 H -0.1845 0.5728 0.5378 0.031 Uiso 1 1 calc R
C16 C -0.3151(4) 0.5450(3) 0.6844(10) 0.0207(11) Uani 1 1 d .
H16 H -0.3198 0.5904 0.7542 0.025 Uiso 1 1 calc R

loop_
_atom_site_aniso_label
_atom_site_aniso_U_11
_atom_site_aniso_U_22
_atom_site_aniso_U_33
_atom_site_aniso_U_23
_atom_site_aniso_U_13
_atom_site_aniso_U_12
Sb1 0.0223(2) 0.0214(2) 0.0204(2) 0.000 0.000 -0.0002(3)
P1 0.0169(8) 0.0159(8) 0.0196(9) 0.000 0.000 0.0005(10)
S1 0.0244(8) 0.0396(10) 0.0398(10) -0.0146(8) 0.0105(7) -0.0127(7)
S2 0.0235(7) 0.0229(7) 0.0328(8) -0.0001(6) 0.0071(7) -0.0012(6)
N1 0.040(3) 0.031(3) 0.034(3) -0.016(3) 0.007(3) -0.007(3)
N2 0.032(3) 0.026(3) 0.049(4) -0.004(3) -0.012(3) -0.006(2)
C1 0.021(3) 0.020(3) 0.025(3) 0.002(2) -0.004(2) -0.001(2)
C2 0.026(4) 0.023(3) 0.026(3) 0.004(2) -0.002(2) -0.001(2)
C3 0.026(3) 0.024(3) 0.032(4) 0.005(3) -0.003(3) -0.006(2)
C4 0.025(3) 0.021(3) 0.031(3) 0.009(3) -0.006(3) 0.005(2)
C5 0.018(3) 0.017(2) 0.021(2) 0.0004(19) 0.002(2) -0.004(2)
C6 0.018(3) 0.025(3) 0.023(3) 0.002(2) 0.000(2) 0.000(2)
C7 0.030(3) 0.015(3) 0.028(3) -0.001(2) 0.011(3) 0.006(2)
C8 0.032(3) 0.014(3) 0.027(3) -0.001(2) 0.000(3) -0.005(2)
C9 0.029(3) 0.025(3) 0.024(3) 0.003(2) -0.003(3) -0.006(3)
C10 0.027(3) 0.018(3) 0.024(3) 0.002(2) -0.003(3) 0.002(2)
C11 0.020(2) 0.027(3) 0.016(2) 0.002(2) -0.002(2) 0.002(2)
C12 0.022(3) 0.023(3) 0.022(3) -0.002(2) -0.002(2) 0.008(2)
C13 0.028(3) 0.035(4) 0.023(3) -0.002(3) -0.003(3) 0.005(3)
C14 0.020(3) 0.041(4) 0.016(3) 0.006(3) 0.001(2) 0.006(3)
C15 0.023(3) 0.032(3) 0.023(3) 0.006(3) -0.001(3) 0.004(3)
C16 0.021(3) 0.019(3) 0.023(3) 0.000(2) -0.004(3) 0.002(2)

loop_
_atom_type_symbol
_atom_type_description
_atom_type_scat_dispersion_real
_atom_type_scat_dispersion_imag
_atom_type_scat_source
C C 0.0033 0.0016 'International Tables Vol C Tables 4.2.6.8 and 6.1.1.4'
H H 0.0000 0.0000 'International Tables Vol C Tables 4.2.6.8 and 6.1.1.4'
N N 0.0061 0.0033 'International Tables Vol C Tables 4.2.6.8 and 6.1.1.4'
Sb Sb -0.5866 1.5461 'International Tables Vol C Tables 4.2.6.8 and 6.1.1.4'
S S 0.1246 0.1234 'International Tables Vol C Tables 4.2.6.8 and 6.1.1.4'
P P 0.1023 0.0942 'International Tables Vol C Tables 4.2.6.8 and 6.1.1.4'

loop_
_geom_angle_atom_site_label_1
_geom_angle_atom_site_label_2
_geom_angle_atom_site_label_3
_geom_angle
_geom_angle_site_symmetry_1
_geom_angle_site_symmetry_3
S1 Sb1 S1 101.26(11) . 2_565
S1 Sb1 S2 83.00(6) . .
S1 Sb1 S2 83.39(6) 2_565 .
S1 Sb1 S2 83.39(6) . 2_565
S1 Sb1 S2 83.00(6) 2_565 2_565
S2 Sb1 S2 158.47(8) . 2_565
C5 P1 C5 107.3(4) . 2_465
C5 P1 C11 111.0(3) . 2_465
C5 P1 C11 110.5(3) 2_465 2_465
C5 P1 C11 110.5(3) . .
C5 P1 C11 111.0(3) 2_465 .
C11 P1 C11 106.7(4) 2_465 .
C2 S1 Sb1 104.1(2) . .
C1 S2 Sb1 100.1(2) . .
C2 C1 C4 118.5(6) . .
C2 C1 S2 125.3(5) . .
C4 C1 S2 116.1(5) . .
C1 C2 C3 121.4(6) . .
C1 C2 S1 125.8(5) . .
C3 C2 S1 112.8(5) . .
N1 C3 C2 178.8(7) . .
N2 C4 C1 177.6(8) . .
C6 C5 C10 119.8(5) . .
C6 C5 P1 122.0(4) . .
C10 C5 P1 118.1(4) . .
C5 C6 C7 119.8(6) . .
C8 C7 C6 119.7(6) . .
C7 C8 C9 120.4(6) . .
C10 C9 C8 120.2(6) . .
C9 C10 C5 120.1(6) . .
C16 C11 C12 120.6(5) . .
C16 C11 P1 122.0(5) . .
C12 C11 P1 117.3(4) . .
C13 C12 C11 119.0(6) . .
C14 C13 C12 120.3(6) . .
C13 C14 C15 120.6(6) . .
C14 C15 C16 120.0(6) . .
C11 C16 C15 119.4(6) . .

loop_
_geom_bond_atom_site_label_1
_geom_bond_atom_site_label_2
_geom_bond_distance
_geom_bond_site_symmetry_2
Sb1 S1 2.462(2) .
Sb1 S1 2.462(2) 2_565
Sb1 S2 2.6373(17) .
Sb1 S2 2.6373(17) 2_565
P1 C5 1.790(6) .
P1 C5 1.790(6) 2_465
P1 C11 1.796(6) 2_465
P1 C11 1.796(6) .
S1 C2 1.753(6) .
S2 C1 1.741(7) .
N1 C3 1.161(9) .
N2 C4 1.132(8) .
C1 C2 1.349(9) .
C1 C4 1.447(9) .
C2 C3 1.424(9) .
C5 C6 1.396(8) .
C5 C10 1.399(8) .
C6 C7 1.396(9) .
C7 C8 1.388(9) .
C8 C9 1.390(9) .
C9 C10 1.376(9) .
C11 C16 1.380(8) .
C11 C12 1.416(8) .
C12 C13 1.389(9) .
C13 C14 1.378(10) .
C14 C15 1.391(9) .
C15 C16 1.395(9) .
